data_2223577
loop_
_publ_author_name
'Al-Dajani, Mohammad T. M.'
'Abdallah, Hassan H.'
'Mohamed, Nornisah'
'Goh, Jia Hao'
'Fun, Hoong-Kun'

_publ_section_title
;
 Guanidinium 3-carboxy-2,3-dihydroxypropanoate monohydrate
;
_journal_coeditor_code TK2542
_journal_issue 10
_journal_name_full 'Acta Crystallographica Section E'
_journal_page_first o2508
_journal_page_last o2509
_journal_paper_doi 10.1107/S1600536809037313
_journal_volume 65
_journal_year 2009
_chemical_formula_iupac 'C H6 N3 +, C4 H5 O6 -, H2 O'
_chemical_formula_moiety 'C H6 N3 +, C4 H5 O6 -, H2 O'
_chemical_formula_sum 'C5 H13 N3 O7'
_chemical_formula_weight 227.18
_chemical_name_systematic
;
Guanidinium 3-carboxy-2,3-dihydroxypropanoate monohydrate
;
_space_group_IT_number 2
_symmetry_cell_setting triclinic
_symmetry_space_group_name_Hall '-P 1'
_symmetry_space_group_name_H-M 'P -1'
_atom_sites_solution_hydrogens geom
_atom_sites_solution_primary direct
_atom_sites_solution_secondary difmap
_audit_creation_method SHELXL-97
_cell_angle_alpha 72.4150(10)
_cell_angle_beta 71.6200(10)
_cell_angle_gamma 81.5580(10)
_cell_formula_units_Z 2
_cell_length_a 7.45880(10)
_cell_length_b 8.09310(10)
_cell_length_c 8.64230(10)
_cell_measurement_reflns_used 6392
_cell_measurement_temperature 100.00(10)
_cell_measurement_theta_max 32.6
_cell_measurement_theta_min 2.6
_cell_volume 471.176(11)
_computing_cell_refinement 'SAINT (Bruker, 2005)'
_computing_data_collection 'APEX2 (Bruker, 2005)'
_computing_data_reduction 'SAINT (Bruker, 2005)'
_computing_molecular_graphics 'SHELXTL (Sheldrick, 2008)'
_computing_publication_material
;
SHELXTL (Sheldrick, 2008) and PLATON (Spek, 2009)
;
_computing_structure_refinement 'SHELXTL (Sheldrick, 2008)'
_computing_structure_solution 'SHELXTL (Sheldrick, 2008)'
_diffrn_ambient_temperature 100.00(10)
_diffrn_measured_fraction_theta_full 0.993
_diffrn_measured_fraction_theta_max 0.993
_diffrn_measurement_device_type
;
Bruker SMART APEXII CCD area-detector
;
_diffrn_measurement_method '\f and \w'
_diffrn_radiation_monochromator graphite
_diffrn_radiation_source 'fine-focus sealed tube'
_diffrn_radiation_type MoK\a
_diffrn_radiation_wavelength 0.71073
_diffrn_reflns_av_R_equivalents 0.018
_diffrn_reflns_av_sigmaI/netI 0.018
_diffrn_reflns_limit_h_max 11
_diffrn_reflns_limit_h_min -11
_diffrn_reflns_limit_k_max 12
_diffrn_reflns_limit_k_min -11
_diffrn_reflns_limit_l_max 13
_diffrn_reflns_limit_l_min -12
_diffrn_reflns_number 10837
_diffrn_reflns_theta_full 32.6
_diffrn_reflns_theta_max 32.6
_diffrn_reflns_theta_min 2.6
_diffrn_standards_number 0
_exptl_absorpt_coefficient_mu 0.149
_exptl_absorpt_correction_T_max 0.979
_exptl_absorpt_correction_T_min 0.937
_exptl_absorpt_correction_type multi-scan
_exptl_absorpt_process_details '(<i>SADABS</i>; Bruker, 2005)'
_exptl_crystal_colour colourless
_exptl_crystal_density_diffrn 1.601
_exptl_crystal_density_method 'not measured'
_exptl_crystal_description block
_exptl_crystal_F_000 240
_exptl_crystal_size_max 0.445
_exptl_crystal_size_mid 0.317
_exptl_crystal_size_min 0.144
_refine_diff_density_max 0.49
_refine_diff_density_min -0.27
_refine_ls_extinction_method none
_refine_ls_goodness_of_fit_ref 1.02
_refine_ls_hydrogen_treatment mixed
_refine_ls_matrix_type full
_refine_ls_number_parameters 197
_refine_ls_number_reflns 3418
_refine_ls_number_restraints 0
_refine_ls_restrained_S_all 1.02
_refine_ls_R_factor_all 0.037
_refine_ls_R_factor_gt 0.034
_refine_ls_shift/su_max_lt 0.001
_refine_ls_shift/su_mean 0.000
_refine_ls_structure_factor_coef Fsqd
_refine_ls_weighting_details 'calc w=1/[\s^2^(Fo^2^)+(0.0471P)^2^+0.1755P] where P=(Fo^2^+2Fc^2^)/3'
_refine_ls_weighting_scheme calc
_refine_ls_wR_factor_gt 0.090
_refine_ls_wR_factor_ref 0.093
_reflns_number_gt 3115
_reflns_number_total 3418
_reflns_threshold_expression I>2\s(I)
_cod_data_source_file tk2542.cif
_cod_data_source_block I
_cod_depositor_comments
;
The following automatic conversions were performed:
'_symmetry_cell_setting' value 'Triclinic' changed to 'triclinic'
according to '/home/saulius/struct/CIF-dictionaries/cif_core.dic'
dictionary named 'cif_core.dic' version 2.4.1 from 2010-06-29.

Automatic conversion script
Id: cif_fix_enum 1527 2010-12-29 10:47:43Z saulius 

The following automatic conversions were performed:

'_symmetry_cell_setting' value 'Triclinic' changed to 'triclinic'
according to /home/saulius/struct/CIF-dictionaries/cif_core.dic
dictionary named 'cif_core.dic' version 2.4.1 from 2010-06-29.

Automatic conversion script
Id: cif_fix_values 1715 2011-07-08 13:25:40Z adriana 
;
_cod_original_cell_volume 471.176(10)
_cod_database_code 2223577
_cod_database_fobs_code 2223577

loop_
_symmetry_equiv_pos_as_xyz
'x, y, z'
'-x, -y, -z'

loop_
_atom_site_type_symbol
_atom_site_label
_atom_site_fract_x
_atom_site_fract_y
_atom_site_fract_z
_atom_site_U_iso_or_equiv
_atom_site_adp_type
_atom_site_calc_flag
_atom_site_refinement_flags
_atom_site_occupancy
_atom_site_disorder_assembly
_atom_site_disorder_group
O O1 -0.00986(9) 0.73134(10) 0.50517(8) 0.02036(14) Uani d . 1 . .
O O2 -0.09291(9) 0.54671(9) 0.76558(8) 0.01726(13) Uani d . 1 . .
H H1O2 -0.2005 0.5811 0.7604 0.026 Uiso calc R 1 . .
O O3 0.35923(9) 0.69520(8) 0.49515(8) 0.01562(12) Uani d . 1 . .
O O4 0.19600(9) 0.77452(8) 0.81295(8) 0.01573(12) Uani d . 1 A .
C C1 0.02941(11) 0.62976(11) 0.62883(10) 0.01333(14) Uani d . 1 . .
C C2 0.23376(10) 0.58428(10) 0.63385(9) 0.01179(13) Uani d . 1 A .
C C3 0.25872(11) 0.60619(10) 0.79571(9) 0.01189(13) Uani d . 1 . .
C C4 0.46665(12) 0.55432(14) 0.78966(10) 0.01126(17) Uani d P 0.945(3) A 1
O O5 0.57222(9) 0.66863(9) 0.77930(9) 0.01673(17) Uani d P 0.945(3) A 1
O O6 0.52211(9) 0.39998(9) 0.79084(8) 0.01420(16) Uani d P 0.945(3) A 1
C C4A 0.480(3) 0.606(3) 0.793(2) 0.01126(17) Uani d P 0.055(3) A 2
O O5A 0.503(3) 0.736(3) 0.823(3) 0.042(5) Uiso d P 0.055(3) A 2
O O6A 0.5654(17) 0.4820(18) 0.7605(14) 0.015(3) Uiso d P 0.055(3) A 2
N N1 0.29076(11) 1.10920(10) -0.04338(10) 0.01787(14) Uani d . 1 . .
N N2 0.13002(11) 0.86542(10) 0.12497(9) 0.01554(13) Uani d . 1 . .
N N3 0.25830(11) 1.02160(10) 0.24365(10) 0.01706(14) Uani d . 1 . .
C C5 0.22818(11) 0.99832(10) 0.10812(10) 0.01293(14) Uani d . 1 . .
O O1W 0.31892(10) 0.09289(9) 0.60724(9) 0.01863(13) Uani d . 1 . .
H H2A 0.2663(17) 0.4572(16) 0.6371(16) 0.011(3) Uiso d . 1 . .
H H3A 0.1831(18) 0.5272(17) 0.8903(17) 0.014(3) Uiso d . 1 . .
H H1O3 0.382(2) 0.660(2) 0.409(2) 0.032(4) Uiso d . 1 . .
H H1O4 0.261(2) 0.851(2) 0.731(2) 0.035(4) Uiso d . 1 . .
H H1N1 0.277(2) 1.093(2) -0.131(2) 0.029(4) Uiso d . 1 . .
H H2N1 0.356(2) 1.194(2) -0.0562(19) 0.024(3) Uiso d . 1 . .
H H1N2 0.112(2) 0.789(2) 0.219(2) 0.029(4) Uiso d . 1 . .
H H2N2 0.136(2) 0.8370(19) 0.0359(19) 0.023(3) Uiso d . 1 . .
H H1N3 0.325(2) 1.105(2) 0.233(2) 0.026(3) Uiso d . 1 . .
H H2N3 0.227(2) 0.944(2) 0.337(2) 0.025(3) Uiso d . 1 . .
H H1W1 0.417(3) 0.143(2) 0.551(2) 0.039(4) Uiso d . 1 . .
H H2W1 0.240(2) 0.154(2) 0.559(2) 0.036(4) Uiso d . 1 . .

loop_
_atom_site_aniso_label
_atom_site_aniso_U_11
_atom_site_aniso_U_22
_atom_site_aniso_U_33
_atom_site_aniso_U_12
_atom_site_aniso_U_13
_atom_site_aniso_U_23
O1 0.0161(3) 0.0283(3) 0.0131(3) 0.0031(2) -0.0054(2) -0.0013(2)
O2 0.0102(2) 0.0224(3) 0.0168(3) -0.0034(2) -0.0044(2) -0.0001(2)
O3 0.0144(3) 0.0197(3) 0.0112(2) -0.0052(2) -0.00005(19) -0.0039(2)
O4 0.0180(3) 0.0138(3) 0.0148(3) -0.0006(2) -0.0026(2) -0.0054(2)
C1 0.0121(3) 0.0160(3) 0.0126(3) -0.0009(2) -0.0042(2) -0.0042(3)
C2 0.0100(3) 0.0140(3) 0.0113(3) -0.0016(2) -0.0027(2) -0.0032(2)
C3 0.0101(3) 0.0138(3) 0.0116(3) -0.0012(2) -0.0029(2) -0.0030(2)
C4 0.0101(3) 0.0143(4) 0.0099(3) -0.0040(3) -0.0026(2) -0.0027(3)
O5 0.0117(3) 0.0165(3) 0.0236(3) -0.0037(2) -0.0053(2) -0.0063(2)
O6 0.0133(3) 0.0135(3) 0.0157(3) -0.0003(2) -0.0044(2) -0.0040(2)
C4A 0.0101(3) 0.0143(4) 0.0099(3) -0.0040(3) -0.0026(2) -0.0027(3)
N1 0.0182(3) 0.0184(3) 0.0147(3) -0.0050(3) -0.0037(2) -0.0003(3)
N2 0.0188(3) 0.0143(3) 0.0139(3) -0.0032(2) -0.0050(2) -0.0030(2)
N3 0.0212(3) 0.0164(3) 0.0156(3) -0.0027(3) -0.0073(3) -0.0043(3)
C5 0.0112(3) 0.0133(3) 0.0136(3) 0.0011(2) -0.0034(2) -0.0036(2)
O1W 0.0148(3) 0.0186(3) 0.0192(3) -0.0026(2) -0.0058(2) 0.0013(2)

loop_
_atom_type_symbol
_atom_type_description
_atom_type_scat_dispersion_real
_atom_type_scat_dispersion_imag
_atom_type_scat_source
C C 0.0033 0.0016 'International Tables Vol C Tables 4.2.6.8 and 6.1.1.4'
H H 0.0000 0.0000 'International Tables Vol C Tables 4.2.6.8 and 6.1.1.4'
N N 0.0061 0.0033 'International Tables Vol C Tables 4.2.6.8 and 6.1.1.4'
O O 0.0106 0.0060 'International Tables Vol C Tables 4.2.6.8 and 6.1.1.4'

loop_
_geom_angle_atom_site_label_1
_geom_angle_atom_site_label_2
_geom_angle_atom_site_label_3
_geom_angle_site_symmetry_1
_geom_angle_site_symmetry_3
_geom_angle
_geom_angle_publ_flag
C1 O2 H1O2 . . 109.5 ?
C2 O3 H1O3 . . 109.6(11) ?
C3 O4 H1O4 . . 110.8(12) ?
O1 C1 O2 . . 125.21(8) ?
O1 C1 C2 . . 121.76(7) ?
O2 C1 C2 . . 113.01(7) ?
O3 C2 C1 . . 111.04(6) ?
O3 C2 C3 . . 107.06(6) ?
C1 C2 C3 . . 110.81(6) ?
O3 C2 H2A . . 112.1(7) ?
C1 C2 H2A . . 109.1(7) ?
C3 C2 H2A . . 106.6(7) ?
O4 C3 C2 . . 111.00(6) ?
O4 C3 C4 . . 115.34(7) ?
C2 C3 C4 . . 106.58(6) ?
O4 C3 C4A . . 99.2(7) ?
C2 C3 C4A . . 114.6(6) ?
C4 C3 C4A . . 16.1(7) ?
O4 C3 H3A . . 107.2(8) ?
C2 C3 H3A . . 108.8(8) ?
C4 C3 H3A . . 107.8(8) ?
C4A C3 H3A . . 115.5(10) ?
O6 C4 O5 . . 124.13(8) ?
O6 C4 C3 . . 116.93(8) ?
O5 C4 C3 . . 118.92(8) ?
O6A C4A O5A . . 140(2) ?
O6A C4A C3 . . 110.4(14) ?
O5A C4A C3 . . 109.7(16) ?
C5 N1 H1N1 . . 121.2(11) ?
C5 N1 H2N1 . . 120.5(10) ?
H1N1 N1 H2N1 . . 118.0(14) ?
C5 N2 H1N2 . . 115.7(11) ?
C5 N2 H2N2 . . 118.2(10) ?
H1N2 N2 H2N2 . . 119.5(14) ?
C5 N3 H1N3 . . 120.5(10) ?
C5 N3 H2N3 . . 118.7(10) ?
H1N3 N3 H2N3 . . 119.9(15) ?
N1 C5 N3 . . 120.41(8) ?
N1 C5 N2 . . 119.70(7) ?
N3 C5 N2 . . 119.87(7) ?
H1W1 O1W H2W1 . . 101.2(17) ?

loop_
_geom_bond_atom_site_label_1
_geom_bond_atom_site_label_2
_geom_bond_site_symmetry_2
_geom_bond_distance
_geom_bond_publ_flag
O1 C1 . 1.2246(10) ?
O2 C1 . 1.3042(10) ?
O2 H1O2 . 0.8200 ?
O3 C2 . 1.4169(9) ?
O3 H1O3 . 0.840(18) ?
O4 C3 . 1.4101(10) ?
O4 H1O4 . 0.851(18) ?
C1 C2 . 1.5258(11) ?
C2 C3 . 1.5319(11) ?
C2 H2A . 1.015(13) ?
C3 C4 . 1.5347(11) ?
C3 C4A . 1.641(18) ?
C3 H3A . 0.945(13) ?
C4 O6 . 1.2549(12) ?
C4 O5 . 1.2662(12) ?
C4A O6A . 1.17(2) ?
C4A O5A . 1.20(3) ?
N1 C5 . 1.3286(10) ?
N1 H1N1 . 0.844(17) ?
N1 H2N1 . 0.859(15) ?
N2 C5 . 1.3355(10) ?
N2 H1N2 . 0.846(16) ?
N2 H2N2 . 0.854(16) ?
N3 C5 . 1.3303(10) ?
N3 H1N3 . 0.865(16) ?
N3 H2N3 . 0.851(15) ?
O1W H1W1 . 0.822(19) ?
O1W H2W1 . 0.842(18) ?

loop_
_geom_hbond_atom_site_label_D
_geom_hbond_atom_site_label_H
_geom_hbond_atom_site_label_A
_geom_hbond_site_symmetry_A
_geom_hbond_distance_DH
_geom_hbond_distance_HA
_geom_hbond_distance_DA
_geom_hbond_angle_DHA
_geom_hbond_publ_flag
O2 H1O2 O5 1_455 0.8200 1.7200 2.5272(10) 170.00 yes
O3 H1O3 O6 2_666 0.836(16) 1.832(16) 2.6564(9) 168.6(16) yes
O4 H1O4 O1W 1_565 0.852(16) 1.963(16) 2.7455(10) 152.1(15) yes
N1 H1N1 O1W 1_564 0.845(16) 2.184(16) 3.0019(11) 162.8(15) yes
N1 H2N1 O6 1_564 0.859(16) 2.075(16) 2.8573(11) 151.2(14) yes
N2 H1N2 O1 . 0.844(16) 2.274(16) 3.0131(10) 146.3(15) yes
N2 H2N2 O4 1_554 0.854(15) 2.036(15) 2.8828(10) 170.7(15) yes
N3 H1N3 O5 2_676 0.862(16) 2.049(16) 2.8973(11) 167.6(15) yes
N3 H2N3 O1 . 0.847(16) 2.441(16) 3.1540(11) 142.3(14) yes
N3 H2N3 O3 . 0.847(16) 2.345(16) 3.0410(11) 139.7(14) yes
O1W H1W1 O3 2_666 0.82(2) 2.14(2) 2.9051(10) 155.0(15) yes
O1W H2W1 O1 2_566 0.842(16) 1.984(16) 2.8100(11) 166.4(16) yes

loop_
_geom_torsion_atom_site_label_1
_geom_torsion_atom_site_label_2
_geom_torsion_atom_site_label_3
_geom_torsion_atom_site_label_4
_geom_torsion_site_symmetry_1
_geom_torsion_site_symmetry_2
_geom_torsion_site_symmetry_3
_geom_torsion_site_symmetry_4
_geom_torsion
_geom_torsion_publ_flag
O1 C1 C2 O3 . . . . 10.22(11) ?
O2 C1 C2 O3 . . . . -171.38(7) ?
O1 C1 C2 C3 . . . . 129.07(8) ?
O2 C1 C2 C3 . . . . -52.53(9) ?
O3 C2 C3 O4 . . . . 66.54(8) ?
C1 C2 C3 O4 . . . . -54.69(8) ?
O3 C2 C3 C4 . . . . -59.80(8) ?
C1 C2 C3 C4 . . . . 178.98(7) ?
O3 C2 C3 C4A . . . . -44.8(7) ?
C1 C2 C3 C4A . . . . -166.1(7) ?
O4 C3 C4 O6 . . . . 173.34(7) ?
C2 C3 C4 O6 . . . . -62.98(9) ?
C4A C3 C4 O6 . . . . 175(2) ?
O4 C3 C4 O5 . . . . -8.52(11) ?
C2 C3 C4 O5 . . . . 115.16(8) ?
C4A C3 C4 O5 . . . . -7(2) ?
O4 C3 C4A O6A . . . . -172.1(12) ?
C2 C3 C4A O6A . . . . -53.8(14) ?
C4 C3 C4A O6A . . . . 9.2(12) ?
O4 C3 C4A O5A . . . . 6.8(16) ?
C2 C3 C4A O5A . . . . 125.0(14) ?
C4 C3 C4A O5A . . . . -172(3) ?
